data_7702753
loop_
_publ_author_name
'Abrahams, Brendan F.'
'Coleiro, Joseph'
'Ha, Karen'
'Hoskins, Bernard F.'
'Orchard, Simon D.'
'Robson, Richard'

_publ_section_title
;
 Dihydroxybenzoquinone and chloranilic acid derivatives of rare earth
 metals
;
_journal_issue 8
_journal_name_full 'Journal of the Chemical Society, Dalton Transactions'
_journal_page_first 1586
_journal_paper_doi 10.1039/b109296k
_journal_year 2002
_chemical_formula_sum 'C18 H32 Cl6 O28 Sc2'
_chemical_formula_weight 999.06
_chemical_name_systematic
; 
hexaaquatris(cholranilato)discandium(III) hydrate 
;
_space_group_IT_number 9
_space_group_name_Hall 'C -2yc'
_space_group_name_H-M_alt 'C 1 c 1'
_symmetry_cell_setting monoclinic
_symmetry_space_group_name_H-M 'C 1 c 1'
_atom_sites_solution_primary direct
_atom_sites_solution_secondary difmap
_audit_creation_method SHELXL-97
_cell_angle_alpha 90.00
_cell_angle_beta 96.750(9)
_cell_angle_gamma 90.00
_cell_formula_units_Z 4
_cell_length_a 9.0560(10)
_cell_length_b 19.258(2)
_cell_length_c 21.842(3)
_cell_measurement_reflns_used 25
_cell_measurement_temperature 293(2)
_cell_measurement_theta_max 17.0
_cell_measurement_theta_min 9.6
_cell_volume 3782.9(8)
_computing_cell_refinement 'CAD4 software'
_computing_data_collection 'CAD4 software'
_computing_structure_refinement 'SHELXL-97 (Sheldrick, 1997)'
_computing_structure_solution 'SHELXS-97 (Sheldrick, 1990)'
_diffrn_ambient_temperature 293(2)
_diffrn_measured_fraction_theta_full 1.000
_diffrn_measured_fraction_theta_max 1.000
_diffrn_measurement_device_type 'Enraf-Nonius CAD4 diffractometer'
_diffrn_measurement_method \w:2\q
_diffrn_radiation_monochromator graphite
_diffrn_radiation_source 'fine-focus sealed tube'
_diffrn_radiation_type MoK\a
_diffrn_radiation_wavelength 0.71069
_diffrn_reflns_av_R_equivalents 0.0426
_diffrn_reflns_av_sigmaI/netI 0.0863
_diffrn_reflns_limit_h_max 9
_diffrn_reflns_limit_h_min -9
_diffrn_reflns_limit_k_max 20
_diffrn_reflns_limit_k_min -1
_diffrn_reflns_limit_l_max 23
_diffrn_reflns_limit_l_min -1
_diffrn_reflns_number 2908
_diffrn_reflns_theta_full 22.48
_diffrn_reflns_theta_max 22.48
_diffrn_reflns_theta_min 2.11
_diffrn_standards_decay_% 0
_diffrn_standards_interval_time 120
_diffrn_standards_number 3
_exptl_absorpt_coefficient_mu 0.880
_exptl_absorpt_correction_T_max 0.9753
_exptl_absorpt_correction_T_min 0.8809
_exptl_absorpt_correction_type numerical
_exptl_absorpt_process_details 'SHELX-76 (Sheldrick, 1976)'
_exptl_crystal_colour 'deep purple'
_exptl_crystal_density_diffrn 1.754
_exptl_crystal_density_method 'not measured'
_exptl_crystal_description 'rectangular plate'
_exptl_crystal_F_000 2032
_exptl_crystal_size_max 0.19
_exptl_crystal_size_mid 0.14
_exptl_crystal_size_min 0.03
_refine_diff_density_max 0.511
_refine_diff_density_min -0.401
_refine_diff_density_rms 0.094
_refine_ls_abs_structure_details 'Flack H D (1983), Acta Cryst. A39, 876-881'
_refine_ls_abs_structure_Flack 0.08(11)
_refine_ls_extinction_method none
_refine_ls_goodness_of_fit_ref 1.035
_refine_ls_hydrogen_treatment noref
_refine_ls_matrix_type full
_refine_ls_number_parameters 347
_refine_ls_number_reflns 2711
_refine_ls_number_restraints 2
_refine_ls_restrained_S_all 1.034
_refine_ls_R_factor_all 0.0879
_refine_ls_R_factor_gt 0.0560
_refine_ls_shift/su_max 0.001
_refine_ls_shift/su_mean 0.000
_refine_ls_structure_factor_coef Fsqd
_refine_ls_weighting_details 'calc w=1/[\s^2^(Fo^2^)+(0.0772P)^2^+0.0000P] where P=(Fo^2^+2Fc^2^)/3'
_refine_ls_weighting_scheme calc
_refine_ls_wR_factor_gt 0.1280
_refine_ls_wR_factor_ref 0.1443
_reflns_number_gt 2030
_reflns_number_total 2711
_reflns_threshold_expression >2sigma(I)
_cod_data_source_file b109296k.txt
_cod_data_source_block sccanlabs97
_cod_original_sg_symbol_H-M 'C c'
_cod_database_code 7702753

loop_
_symmetry_equiv_pos_as_xyz
'x, y, z'
'x, -y, z+1/2'
'x+1/2, y+1/2, z'
'x+1/2, -y+1/2, z+1/2'

loop_
_atom_site_label
_atom_site_type_symbol
_atom_site_fract_x
_atom_site_fract_y
_atom_site_fract_z
_atom_site_U_iso_or_equiv
_atom_site_adp_type
_atom_site_occupancy
_atom_site_symmetry_multiplicity
_atom_site_calc_flag
Sc1 Sc 0.5617(3) 0.18128(14) 0.94906(13) 0.0234(7) Uani 1 1 d
Sc2 Sc -0.1354(3) -0.00796(14) 1.10258(12) 0.0225(7) Uani 1 1 d
Cl1 Cl 0.9697(4) 0.2975(2) 0.83731(18) 0.0439(12) Uani 1 1 d
Cl2 Cl 1.0041(4) 0.2137(2) 1.11893(17) 0.0362(10) Uani 1 1 d
Cl3 Cl 0.0163(4) 0.0905(2) 0.89915(18) 0.0396(11) Uani 1 1 d
Cl4 Cl 0.4144(4) 0.0798(2) 1.15899(18) 0.0392(11) Uani 1 1 d
Cl5 Cl -0.5709(4) -0.0411(2) 0.92351(17) 0.0385(10) Uani 1 1 d
Cl6 Cl -0.5504(4) -0.1289(2) 1.20392(17) 0.0388(10) Uani 1 1 d
O1 O 0.7507(10) 0.1948(5) 1.0182(5) 0.029(3) Uani 1 1 d
O2 O 0.7366(10) 0.2317(5) 0.9059(4) 0.027(2) Uani 1 1 d
O3 O 1.2207(10) 0.3214(6) 0.9376(5) 0.033(3) Uani 1 1 d
O4 O 1.2288(9) 0.2891(5) 1.0576(5) 0.033(3) Uani 1 1 d
O5 O 0.3269(9) 0.1489(5) 0.9352(4) 0.029(2) Uani 1 1 d
O6 O 0.4944(9) 0.1349(5) 1.0371(4) 0.028(2) Uani 1 1 d
O7 O 0.1001(10) 0.0260(5) 1.1235(5) 0.032(3) Uani 1 1 d
O8 O -0.0621(10) 0.0351(5) 1.0207(4) 0.032(3) Uani 1 1 d
O9 O -0.3117(9) -0.0602(5) 1.1412(4) 0.029(2) Uani 1 1 d
O10 O -0.3208(9) -0.0182(5) 1.0292(4) 0.023(2) Uani 1 1 d
O11 O -0.8006(10) -0.1163(5) 0.9826(5) 0.034(3) Uani 1 1 d
O12 O -0.7955(10) -0.1514(6) 1.1022(5) 0.034(3) Uani 1 1 d
C1 C 0.8660(15) 0.2244(7) 1.0042(6) 0.020(3) Uiso 1 1 d
C2 C 0.8592(14) 0.2459(7) 0.9361(6) 0.019(3) Uiso 1 1 d
C3 C 0.9793(15) 0.2768(7) 0.9148(6) 0.024(3) Uiso 1 1 d
C4 C 1.1074(16) 0.2936(8) 0.9548(7) 0.022(3) Uiso 1 1 d
C5 C 1.1152(17) 0.2727(8) 1.0235(7) 0.032(4) Uiso 1 1 d
C6 C 0.9921(16) 0.2390(8) 1.0429(7) 0.028(4) Uiso 1 1 d
C7 C 0.2662(14) 0.1165(7) 0.9773(6) 0.021(3) Uiso 1 1 d
C8 C 0.3628(16) 0.1107(7) 1.0382(6) 0.024(3) Uiso 1 1 d
C9 C 0.3079(16) 0.0822(7) 1.0881(7) 0.026(4) Uiso 1 1 d
C10 C 0.1639(14) 0.0545(7) 1.0826(6) 0.018(3) Uiso 1 1 d
C11 C 0.0683(15) 0.0593(7) 1.0199(6) 0.022(3) Uiso 1 1 d
C12 C 0.1259(15) 0.0878(8) 0.9694(7) 0.026(4) Uiso 1 1 d
C13 C -0.4323(14) -0.0737(7) 1.1074(6) 0.019(3) Uiso 1 1 d
C14 C -0.4396(15) -0.0491(7) 1.0416(6) 0.021(3) Uiso 1 1 d
C15 C -0.5661(15) -0.0642(8) 1.0000(6) 0.024(3) Uiso 1 1 d
C16 C -0.6878(15) -0.1001(7) 1.0188(6) 0.025(4) Uiso 1 1 d
C17 C -0.6832(16) -0.1213(7) 1.0876(6) 0.021(3) Uiso 1 1 d
C18 C -0.5553(16) -0.1070(8) 1.1269(7) 0.028(4) Uiso 1 1 d
O13 O 0.4923(10) 0.2826(5) 0.9741(5) 0.032(3) Uani 1 1 d
O14 O 0.4875(11) 0.1901(6) 0.8527(4) 0.036(3) Uani 1 1 d
O15 O 0.6509(11) 0.0829(5) 0.9312(5) 0.034(3) Uani 1 1 d
O16 O -0.0683(11) -0.1076(5) 1.0758(5) 0.035(3) Uani 1 1 d
O17 O -0.2253(10) 0.0910(5) 1.1207(5) 0.029(2) Uani 1 1 d
O18 O -0.0672(12) -0.0213(6) 1.2002(5) 0.039(3) Uani 1 1 d
O19 O 0.5895(12) 0.2876(5) 0.7736(5) 0.038(3) Uiso 1 1 d
O20 O 0.6177(15) 0.0246(8) 0.8199(6) 0.071(4) Uiso 1 1 d
O21 O 0.8066(12) 0.2322(6) 0.6965(5) 0.044(3) Uiso 1 1 d
O22 O 0.6180(13) 0.7304(6) 0.6985(5) 0.050(3) Uiso 1 1 d
O23 O 0.6022(12) 0.4066(6) 0.8509(5) 0.048(3) Uiso 1 1 d
O24 O 0.7170(11) 0.6507(5) 0.7995(5) 0.042(3) Uiso 1 1 d
O25 O 0.7897(11) 0.9058(6) 0.8387(5) 0.041(3) Uiso 1 1 d
O26 O 0.7091(13) 0.5064(6) 0.7706(6) 0.059(3) Uiso 1 1 d
O27 O 0.8053(11) 0.8427(6) 0.7276(5) 0.042(3) Uiso 1 1 d
O28 O 0.8289(14) 0.1178(7) 0.7726(6) 0.067(4) Uiso 1 1 d

loop_
_atom_site_aniso_label
_atom_site_aniso_U_11
_atom_site_aniso_U_22
_atom_site_aniso_U_33
_atom_site_aniso_U_23
_atom_site_aniso_U_13
_atom_site_aniso_U_12
Sc1 0.0130(13) 0.0316(18) 0.0251(16) 0.0029(13) 0.0006(12) -0.0060(12)
Sc2 0.0153(13) 0.0277(18) 0.0236(15) 0.0029(13) -0.0014(12) -0.0048(12)
Cl1 0.035(2) 0.072(3) 0.026(2) 0.007(2) 0.0055(19) -0.011(2)
Cl2 0.033(2) 0.047(3) 0.027(2) 0.010(2) -0.0027(18) -0.0151(19)
Cl3 0.024(2) 0.063(3) 0.030(2) 0.006(2) -0.0062(18) -0.0131(19)
Cl4 0.027(2) 0.063(3) 0.027(2) 0.009(2) -0.0022(18) -0.011(2)
Cl5 0.036(2) 0.050(3) 0.027(2) 0.004(2) -0.0035(18) -0.016(2)
Cl6 0.035(2) 0.059(3) 0.023(2) 0.006(2) 0.0055(17) -0.011(2)
O1 0.014(5) 0.033(6) 0.040(7) 0.007(5) 0.003(5) -0.014(4)
O2 0.019(5) 0.041(7) 0.018(5) 0.007(5) -0.007(4) -0.018(5)
O3 0.014(5) 0.045(7) 0.040(6) 0.014(5) 0.000(5) -0.010(5)
O4 0.015(5) 0.050(7) 0.033(6) -0.004(6) -0.010(5) -0.022(5)
O5 0.019(5) 0.042(7) 0.025(5) 0.007(5) 0.000(4) -0.002(5)
O6 0.017(5) 0.044(6) 0.024(5) 0.008(5) 0.001(4) -0.007(5)
O7 0.021(5) 0.046(7) 0.028(6) 0.012(5) 0.006(5) -0.011(5)
O8 0.018(5) 0.051(7) 0.027(6) 0.000(5) 0.005(5) -0.021(5)
O9 0.015(5) 0.040(7) 0.031(6) 0.003(5) -0.001(4) -0.008(5)
O10 0.021(6) 0.025(6) 0.024(6) 0.009(5) 0.004(5) 0.001(4)
O11 0.020(6) 0.038(7) 0.043(7) 0.003(5) -0.003(5) -0.011(5)
O12 0.014(5) 0.048(7) 0.040(6) 0.007(6) 0.009(4) -0.006(5)
O13 0.016(5) 0.041(7) 0.039(6) -0.004(6) 0.007(5) 0.003(5)
O14 0.038(6) 0.050(7) 0.018(6) 0.012(5) 0.003(5) -0.019(5)
O15 0.040(6) 0.031(6) 0.034(6) -0.003(5) 0.010(5) -0.011(5)
O16 0.030(6) 0.032(6) 0.042(7) -0.008(5) 0.004(5) -0.001(5)
O17 0.020(5) 0.027(6) 0.037(6) 0.003(5) -0.005(5) 0.007(4)
O18 0.038(7) 0.058(8) 0.019(6) 0.004(6) -0.007(5) -0.007(6)

loop_
_atom_type_symbol
_atom_type_description
_atom_type_scat_dispersion_real
_atom_type_scat_dispersion_imag
_atom_type_scat_source
C C 0.0033 0.0016 'International Tables Vol C Tables 4.2.6.8 and 6.1.1.4'
H H 0.0000 0.0000 'International Tables Vol C Tables 4.2.6.8 and 6.1.1.4'
O O 0.0106 0.0060 'International Tables Vol C Tables 4.2.6.8 and 6.1.1.4'
Cl Cl 0.1484 0.1585 'International Tables Vol C Tables 4.2.6.8 and 6.1.1.4'
Sc Sc 0.2519 0.3716 'International Tables Vol C Tables 4.2.6.8 and 6.1.1.4'

loop_
_geom_angle_atom_site_label_1
_geom_angle_atom_site_label_2
_geom_angle_atom_site_label_3
_geom_angle
O15 Sc1 O14 88.4(4)
O15 Sc1 O13 173.8(4)
O14 Sc1 O13 96.4(4)
O15 Sc1 O1 87.0(4)
O14 Sc1 O1 144.0(4)
O13 Sc1 O1 86.8(4)
O15 Sc1 O2 90.4(4)
O14 Sc1 O2 72.4(4)
O13 Sc1 O2 87.4(4)
O1 Sc1 O2 72.0(3)
O15 Sc1 O5 96.0(4)
O14 Sc1 O5 72.6(4)
O13 Sc1 O5 89.2(4)
O1 Sc1 O5 143.4(4)
O2 Sc1 O5 144.1(4)
O15 Sc1 O6 87.1(4)
O14 Sc1 O6 141.3(4)
O13 Sc1 O6 91.5(4)
O1 Sc1 O6 74.0(4)
O2 Sc1 O6 146.0(3)
O5 Sc1 O6 69.8(3)
O16 Sc2 O17 172.9(4)
O16 Sc2 O9 86.3(4)
O17 Sc2 O9 91.6(4)
O16 Sc2 O8 89.6(4)
O17 Sc2 O8 88.4(4)
O9 Sc2 O8 145.9(4)
O16 Sc2 O18 96.1(4)
O17 Sc2 O18 89.7(4)
O9 Sc2 O18 72.3(4)
O8 Sc2 O18 141.8(4)
O16 Sc2 O10 86.3(4)
O17 Sc2 O10 86.6(4)
O9 Sc2 O10 72.7(4)
O8 Sc2 O10 73.2(4)
O18 Sc2 O10 144.7(4)
O16 Sc2 O7 91.3(4)
O17 Sc2 O7 94.4(4)
O9 Sc2 O7 142.8(4)
O8 Sc2 O7 71.1(3)
O18 Sc2 O7 71.1(4)
O10 Sc2 O7 144.2(4)
C1 O1 Sc1 119.7(9)
C2 O2 Sc1 121.1(9)
C7 O5 Sc1 121.7(8)
C8 O6 Sc1 120.1(8)
C10 O7 Sc2 119.7(9)
C11 O8 Sc2 122.1(9)
C13 O9 Sc2 119.7(9)
C14 O10 Sc2 118.4(9)
O1 C1 C6 126.8(13)
O1 C1 C2 114.6(12)
C6 C1 C2 118.6(13)
O2 C2 C3 127.4(13)
O2 C2 C1 112.5(12)
C3 C2 C1 120.1(12)
C2 C3 C4 121.4(13)
C2 C3 Cl1 118.7(11)
C4 C3 Cl1 119.8(11)
O3 C4 C3 123.9(13)
O3 C4 C5 117.1(12)
C3 C4 C5 118.9(13)
O4 C5 C6 124.9(15)
O4 C5 C4 117.2(14)
C6 C5 C4 117.9(13)
C1 C6 C5 123.1(14)
C1 C6 Cl2 119.5(11)
C5 C6 Cl2 117.4(11)
O5 C7 C12 124.7(13)
O5 C7 C8 114.4(11)
C12 C7 C8 120.8(12)
O6 C8 C9 125.9(13)
O6 C8 C7 113.6(11)
C9 C8 C7 120.4(13)
C8 C9 C10 120.5(13)
C8 C9 Cl4 120.6(11)
C10 C9 Cl4 118.9(11)
O7 C10 C9 127.7(12)
O7 C10 C11 114.0(11)
C9 C10 C11 118.4(12)
O8 C11 C12 126.3(13)
O8 C11 C10 113.2(12)
C12 C11 C10 120.6(12)
C7 C12 C11 119.1(13)
C7 C12 Cl3 121.6(11)
C11 C12 Cl3 119.2(11)
O9 C13 C18 125.3(12)
O9 C13 C14 115.4(12)
C18 C13 C14 119.2(12)
O10 C14 C15 126.6(13)
O10 C14 C13 113.8(12)
C15 C14 C13 119.6(12)
C16 C15 C14 121.4(13)
C16 C15 Cl5 118.7(11)
C14 C15 Cl5 119.9(11)
O11 C16 C15 123.2(13)
O11 C16 C17 118.0(13)
C15 C16 C17 118.7(12)
O12 C17 C18 125.7(13)
O12 C17 C16 116.2(12)
C18 C17 C16 118.1(13)
C17 C18 C13 122.8(13)
C17 C18 Cl6 118.5(11)
C13 C18 Cl6 118.6(11)

loop_
_geom_bond_atom_site_label_1
_geom_bond_atom_site_label_2
_geom_bond_distance
Sc1 O15 2.114(11)
Sc1 O14 2.140(9)
Sc1 O13 2.141(10)
Sc1 O1 2.161(10)
Sc1 O2 2.166(9)
Sc1 O5 2.203(9)
Sc1 O6 2.267(9)
Sc2 O16 2.115(10)
Sc2 O17 2.128(10)
Sc2 O9 2.142(10)
Sc2 O8 2.147(10)
Sc2 O18 2.165(10)
Sc2 O10 2.190(9)
Sc2 O7 2.227(9)
Cl1 C3 1.731(14)
Cl2 C6 1.721(15)
Cl3 C12 1.727(15)
Cl4 C9 1.725(15)
Cl5 C15 1.724(14)
Cl6 C18 1.731(15)
O1 C1 1.259(16)
O2 C2 1.253(15)
O3 C4 1.254(16)
O4 C5 1.238(17)
O5 C7 1.288(16)
O6 C8 1.283(16)
O7 C10 1.247(16)
O8 C11 1.272(16)
O9 C13 1.272(15)
O10 C14 1.286(16)
O11 C16 1.255(17)
O12 C17 1.244(17)
C1 C6 1.37(2)
C1 C2 1.539(19)
C2 C3 1.368(19)
C3 C4 1.40(2)
C4 C5 1.55(2)
C5 C6 1.40(2)
C7 C12 1.378(19)
C7 C8 1.508(19)
C8 C9 1.37(2)
C9 C10 1.401(19)
C10 C11 1.535(19)
C11 C12 1.39(2)
C13 C18 1.395(19)
C13 C14 1.505(19)
C14 C15 1.407(19)
C15 C16 1.402(19)
C16 C17 1.55(2)
C17 C18 1.39(2)
